data_7008867
loop_
_publ_author_name
'Weisheit, Thomas'
'Escudero, Daniel'
'Petzold, Holm'
'G\"orls, Helmar'
'Gonz\'alez, Leticia'
'Weigand, Wolfgang'

_publ_section_title
;
 Photochemical behavior of (diphosphine)(\h(2)-tolane)Pt(0) complexes.
 Part A: Experimental considerations in solution and in the solid state.
;
_journal_issue 40
_journal_name_full 'Dalton transactions (Cambridge, England : 2003)'
_journal_page_first 9493
_journal_page_last 9504
_journal_paper_doi 10.1039/b925562a
_journal_volume 39
_journal_year 2010
_chemical_formula_moiety 'C43 H33 N P2 Pt'
_chemical_formula_sum 'C43 H33 N P2 Pt'
_chemical_formula_weight 820.73
_chemical_name_systematic
;
?
;
_space_group_IT_number 2
_symmetry_cell_setting triclinic
_symmetry_space_group_name_Hall '-P 1'
_symmetry_space_group_name_H-M 'P -1'
_atom_sites_solution_hydrogens geom
_atom_sites_solution_primary direct
_atom_sites_solution_secondary difmap
_audit_creation_method SHELXL-97
_cell_angle_alpha 71.401(2)
_cell_angle_beta 83.585(2)
_cell_angle_gamma 88.476(2)
_cell_formula_units_Z 2
_cell_length_a 11.3596(4)
_cell_length_b 11.5124(3)
_cell_length_c 14.0287(5)
_cell_measurement_reflns_used 12393
_cell_measurement_temperature 183(2)
_cell_measurement_theta_max 27.45
_cell_measurement_theta_min 3.05
_cell_volume 1727.84(10)
_computing_cell_refinement DENZO
_computing_data_collection COLLECT
_computing_data_reduction DENZO
_computing_molecular_graphics SHELXTL/PC
_computing_publication_material SHELXL-97
_computing_structure_refinement 'SHELXL-97 (Sheldrick, 1997)'
_computing_structure_solution 'SHELXS-97 (Sheldrick, 1990)'
_diffrn_ambient_temperature 183(2)
_diffrn_measured_fraction_theta_full 0.993
_diffrn_measured_fraction_theta_max 0.993
_diffrn_measurement_device_type KappaCCD
_diffrn_measurement_method 'phi- + omega-scan'
_diffrn_radiation_monochromator graphite
_diffrn_radiation_source 'fine-focus sealed tube'
_diffrn_radiation_type MoK\a
_diffrn_radiation_wavelength 0.71073
_diffrn_reflns_av_R_equivalents 0.0494
_diffrn_reflns_av_sigmaI/netI 0.0843
_diffrn_reflns_limit_h_max 12
_diffrn_reflns_limit_h_min -14
_diffrn_reflns_limit_k_max 14
_diffrn_reflns_limit_k_min -14
_diffrn_reflns_limit_l_max 18
_diffrn_reflns_limit_l_min -17
_diffrn_reflns_number 12393
_diffrn_reflns_theta_full 27.45
_diffrn_reflns_theta_max 27.45
_diffrn_reflns_theta_min 3.05
_exptl_absorpt_coefficient_mu 4.185
_exptl_absorpt_correction_type none
_exptl_crystal_colour colourless
_exptl_crystal_density_diffrn 1.578
_exptl_crystal_density_method 'not measured'
_exptl_crystal_description prism
_exptl_crystal_F_000 812
_exptl_crystal_size_max 0.04
_exptl_crystal_size_mid 0.04
_exptl_crystal_size_min 0.04
_refine_diff_density_max 1.078
_refine_diff_density_min -1.469
_refine_diff_density_rms 0.181
_refine_ls_extinction_method none
_refine_ls_goodness_of_fit_ref 1.018
_refine_ls_hydrogen_treatment constr
_refine_ls_matrix_type full
_refine_ls_number_parameters 424
_refine_ls_number_reflns 7859
_refine_ls_number_restraints 0
_refine_ls_restrained_S_all 1.018
_refine_ls_R_factor_all 0.0624
_refine_ls_R_factor_gt 0.0420
_refine_ls_shift/su_max 0.001
_refine_ls_shift/su_mean 0.000
_refine_ls_structure_factor_coef Fsqd
_refine_ls_weighting_details 'calc w=1/[\s^2^(Fo^2^)+(0.0375P)^2^+0.2439P] where P=(Fo^2^+2Fc^2^)/3'
_refine_ls_weighting_scheme calc
_refine_ls_wR_factor_gt 0.0818
_refine_ls_wR_factor_ref 0.0912
_reflns_number_gt 6421
_reflns_number_total 7859
_reflns_threshold_expression >2sigma(I)
_cod_data_source_file B925562A.TXT
_cod_data_source_block FO3296
_cod_depositor_comments
;
The following automatic conversions were performed:
'_exptl_absorpt_correction_type' value 'NONE' changed to 'none' according
to '/home/saulius/struct/CIF-dictionaries/cif_core.dic' dictionary named
'cif_core.dic' version 2.4.1 from 2010-06-29.

Automatic conversion script
Id: cif_fix_enum 1527 2010-12-29 10:47:43Z saulius 
;
_cod_original_cell_volume 1727.8(1)
_cod_database_code 7008867

loop_
_symmetry_equiv_pos_as_xyz
'x, y, z'
'-x, -y, -z'

loop_
_atom_site_label
_atom_site_type_symbol
_atom_site_fract_x
_atom_site_fract_y
_atom_site_fract_z
_atom_site_U_iso_or_equiv
_atom_site_adp_type
_atom_site_occupancy
_atom_site_symmetry_multiplicity
_atom_site_calc_flag
_atom_site_refinement_flags
_atom_site_disorder_assembly
_atom_site_disorder_group
Pt Pt 0.326647(17) 0.241209(17) 0.741193(15) 0.01701(7) Uani 1 1 d . . .
P1 P 0.24595(12) 0.10042(12) 0.68535(10) 0.0187(3) Uani 1 1 d . . .
P2 P 0.50329(11) 0.15713(12) 0.71238(10) 0.0186(3) Uani 1 1 d . . .
N1 N 0.3505(6) 0.5281(5) 0.8887(5) 0.0502(15) Uani 1 1 d . . .
C1 C 0.2168(5) 0.3555(5) 0.7924(4) 0.0225(11) Uani 1 1 d . . .
C2 C 0.3247(5) 0.3847(5) 0.7972(4) 0.0223(11) Uani 1 1 d . . .
C3 C 0.3974(5) 0.4707(5) 0.8203(4) 0.0244(12) Uani 1 1 d . . .
C4 C 0.5123(5) 0.4995(5) 0.7733(5) 0.0320(14) Uani 1 1 d . . .
H4A H 0.5447 0.4599 0.7265 0.038 Uiso 1 1 calc R . .
C5 C 0.5799(6) 0.5851(5) 0.7939(6) 0.0466(18) Uani 1 1 d . . .
H5A H 0.6570 0.6063 0.7595 0.056 Uiso 1 1 calc R . .
C6 C 0.5348(7) 0.6388(6) 0.8639(6) 0.051(2) Uani 1 1 d . . .
H6A H 0.5817 0.6946 0.8813 0.061 Uiso 1 1 calc R . .
C7 C 0.4209(8) 0.6109(7) 0.9089(6) 0.055(2) Uani 1 1 d . . .
H7A H 0.3893 0.6505 0.9560 0.066 Uiso 1 1 calc R . .
C8 C 0.0052(5) 0.3457(5) 0.7689(5) 0.0368(15) Uani 1 1 d . . .
H8A H 0.0255 0.2971 0.7260 0.044 Uiso 1 1 calc R . .
C9 C 0.0935(5) 0.3881(5) 0.8108(4) 0.0248(12) Uani 1 1 d . . .
C10 C 0.0634(5) 0.4609(5) 0.8696(4) 0.0299(13) Uani 1 1 d . . .
H10B H 0.1227 0.4927 0.8974 0.036 Uiso 1 1 calc R . .
C11 C -0.0522(6) 0.4872(6) 0.8877(5) 0.0452(18) Uani 1 1 d . . .
H11A H -0.0723 0.5390 0.9279 0.054 Uiso 1 1 calc R . .
C12 C -0.1410(6) 0.4429(6) 0.8510(5) 0.0485(19) Uani 1 1 d . . .
H12A H -0.2216 0.4596 0.8680 0.058 Uiso 1 1 calc R . .
C13 C -0.1106(6) 0.3735(6) 0.7889(6) 0.0461(17) Uani 1 1 d . . .
H13A H -0.1705 0.3446 0.7597 0.055 Uiso 1 1 calc R . .
C14 C 0.3634(5) -0.0022(4) 0.6604(4) 0.0228(11) Uani 1 1 d . . .
C15 C 0.3413(6) -0.1076(5) 0.6356(4) 0.0323(14) Uani 1 1 d . . .
H15A H 0.2622 -0.1312 0.6341 0.039 Uiso 1 1 calc R . .
C16 C 0.4353(6) -0.1776(5) 0.6133(5) 0.0387(16) Uani 1 1 d . . .
H16A H 0.4199 -0.2501 0.5981 0.046 Uiso 1 1 calc R . .
C17 C 0.5500(6) -0.1433(5) 0.6129(4) 0.0349(15) Uani 1 1 d . . .
H17A H 0.6135 -0.1898 0.5941 0.042 Uiso 1 1 calc R . .
C18 C 0.5740(5) -0.0416(5) 0.6397(4) 0.0290(13) Uani 1 1 d . . .
H18A H 0.6536 -0.0196 0.6411 0.035 Uiso 1 1 calc R . .
C19 C 0.4801(5) 0.0293(5) 0.6649(4) 0.0220(11) Uani 1 1 d . . .
C20 C 0.1288(5) -0.0060(5) 0.7630(4) 0.0214(11) Uani 1 1 d . . .
C21 C 0.1568(5) -0.1147(6) 0.8346(5) 0.0395(15) Uani 1 1 d . . .
H21A H 0.2374 -0.1374 0.8394 0.047 Uiso 1 1 calc R . .
C22 C 0.0691(6) -0.1906(6) 0.8992(6) 0.0516(19) Uani 1 1 d . . .
H22A H 0.0898 -0.2646 0.9480 0.062 Uiso 1 1 calc R . .
C23 C -0.0493(6) -0.1583(6) 0.8925(5) 0.0418(16) Uani 1 1 d . . .
H23A H -0.1100 -0.2103 0.9362 0.050 Uiso 1 1 calc R . .
C24 C -0.0773(5) -0.0517(5) 0.8227(5) 0.0341(14) Uani 1 1 d . . .
H24A H -0.1581 -0.0295 0.8184 0.041 Uiso 1 1 calc R . .
C25 C 0.0103(5) 0.0256(5) 0.7574(4) 0.0266(12) Uani 1 1 d . . .
H25A H -0.0111 0.0998 0.7092 0.032 Uiso 1 1 calc R . .
C26 C 0.1848(5) 0.1645(5) 0.5643(4) 0.0221(11) Uani 1 1 d . . .
C27 C 0.1407(5) 0.0931(5) 0.5125(5) 0.0314(13) Uani 1 1 d . . .
H27A H 0.1371 0.0064 0.5418 0.038 Uiso 1 1 calc R . .
C28 C 0.1016(5) 0.1484(6) 0.4176(5) 0.0364(15) Uani 1 1 d . . .
H28A H 0.0741 0.0990 0.3817 0.044 Uiso 1 1 calc R . .
C29 C 0.1028(5) 0.2744(6) 0.3758(5) 0.0405(16) Uani 1 1 d . . .
H29A H 0.0748 0.3118 0.3118 0.049 Uiso 1 1 calc R . .
C30 C 0.1447(6) 0.3454(6) 0.4270(5) 0.0400(15) Uani 1 1 d . . .
H30A H 0.1455 0.4321 0.3985 0.048 Uiso 1 1 calc R . .
C31 C 0.1857(5) 0.2909(5) 0.5202(4) 0.0285(12) Uani 1 1 d . . .
H31A H 0.2151 0.3411 0.5546 0.034 Uiso 1 1 calc R . .
C32 C 0.6207(5) 0.2477(4) 0.6221(4) 0.0217(11) Uani 1 1 d . . .
C33 C 0.5899(5) 0.3537(5) 0.5478(4) 0.0250(12) Uani 1 1 d . . .
H33A H 0.5100 0.3801 0.5487 0.030 Uiso 1 1 calc R . .
C34 C 0.6741(5) 0.4210(5) 0.4728(4) 0.0321(14) Uani 1 1 d . . .
H34A H 0.6516 0.4931 0.4229 0.039 Uiso 1 1 calc R . .
C35 C 0.7895(6) 0.3841(5) 0.4702(5) 0.0356(14) Uani 1 1 d . . .
H35A H 0.8467 0.4295 0.4177 0.043 Uiso 1 1 calc R . .
C36 C 0.8231(5) 0.2798(6) 0.5446(5) 0.0364(15) Uani 1 1 d . . .
H36A H 0.9036 0.2552 0.5439 0.044 Uiso 1 1 calc R . .
C37 C 0.7396(5) 0.2124(5) 0.6193(4) 0.0295(13) Uani 1 1 d . . .
H37A H 0.7630 0.1411 0.6695 0.035 Uiso 1 1 calc R . .
C38 C 0.5798(5) 0.0865(5) 0.8246(4) 0.0243(12) Uani 1 1 d . . .
C39 C 0.6388(5) 0.1633(5) 0.8622(4) 0.0253(12) Uani 1 1 d . . .
H39A H 0.6397 0.2493 0.8293 0.030 Uiso 1 1 calc R . .
C40 C 0.6969(5) 0.1139(6) 0.9489(4) 0.0324(14) Uani 1 1 d . . .
H40A H 0.7407 0.1661 0.9728 0.039 Uiso 1 1 calc R . .
C41 C 0.6908(5) -0.0104(5) 1.0000(4) 0.0312(13) Uani 1 1 d . . .
H41A H 0.7295 -0.0434 1.0594 0.037 Uiso 1 1 calc R . .
C42 C 0.6288(5) -0.0864(5) 0.9650(4) 0.0302(13) Uani 1 1 d . . .
H42A H 0.6236 -0.1717 1.0009 0.036 Uiso 1 1 calc R . .
C43 C 0.5733(5) -0.0389(5) 0.8770(4) 0.0253(12) Uani 1 1 d . . .
H43A H 0.5312 -0.0919 0.8527 0.030 Uiso 1 1 calc R . .

loop_
_atom_site_aniso_label
_atom_site_aniso_U_11
_atom_site_aniso_U_22
_atom_site_aniso_U_33
_atom_site_aniso_U_23
_atom_site_aniso_U_13
_atom_site_aniso_U_12
Pt 0.01618(11) 0.01637(10) 0.01837(11) -0.00585(7) -0.00041(7) -0.00013(7)
P1 0.0199(7) 0.0181(6) 0.0178(7) -0.0054(5) -0.0011(5) -0.0027(5)
P2 0.0154(7) 0.0181(6) 0.0208(7) -0.0051(5) 0.0009(5) -0.0002(5)
N1 0.066(4) 0.043(3) 0.050(4) -0.023(3) -0.018(3) 0.005(3)
C1 0.027(3) 0.019(3) 0.021(3) -0.007(2) 0.000(2) -0.001(2)
C2 0.025(3) 0.021(3) 0.020(3) -0.007(2) 0.002(2) 0.001(2)
C3 0.030(3) 0.017(3) 0.028(3) -0.008(2) -0.006(2) 0.003(2)
C4 0.033(3) 0.024(3) 0.038(4) -0.006(3) -0.012(3) -0.002(2)
C5 0.035(4) 0.030(3) 0.070(5) -0.003(3) -0.022(4) -0.002(3)
C6 0.062(5) 0.029(3) 0.069(5) -0.018(3) -0.035(4) 0.000(3)
C7 0.076(6) 0.048(4) 0.058(5) -0.035(4) -0.026(4) 0.007(4)
C8 0.032(3) 0.022(3) 0.058(4) -0.015(3) -0.007(3) 0.002(2)
C9 0.024(3) 0.025(3) 0.021(3) -0.002(2) 0.001(2) 0.003(2)
C10 0.022(3) 0.043(3) 0.031(3) -0.022(3) -0.006(3) 0.012(3)
C11 0.039(4) 0.054(4) 0.041(4) -0.015(3) -0.006(3) 0.024(3)
C12 0.028(4) 0.055(4) 0.041(4) 0.011(3) 0.007(3) 0.012(3)
C13 0.027(3) 0.047(4) 0.054(5) -0.001(3) -0.003(3) -0.001(3)
C14 0.027(3) 0.017(2) 0.020(3) -0.002(2) 0.000(2) -0.002(2)
C15 0.047(4) 0.027(3) 0.026(3) -0.012(2) -0.007(3) -0.002(3)
C16 0.065(5) 0.026(3) 0.032(4) -0.017(3) -0.009(3) 0.007(3)
C17 0.047(4) 0.028(3) 0.027(3) -0.009(3) 0.006(3) 0.009(3)
C18 0.034(3) 0.024(3) 0.027(3) -0.007(2) 0.001(3) 0.004(2)
C19 0.025(3) 0.020(3) 0.020(3) -0.006(2) 0.000(2) 0.002(2)
C20 0.023(3) 0.024(3) 0.016(3) -0.006(2) 0.000(2) -0.011(2)
C21 0.025(3) 0.046(4) 0.036(4) 0.006(3) -0.010(3) -0.007(3)
C22 0.042(4) 0.043(4) 0.048(5) 0.018(3) -0.009(3) -0.013(3)
C23 0.037(4) 0.044(4) 0.035(4) -0.001(3) 0.005(3) -0.016(3)
C24 0.026(3) 0.035(3) 0.036(4) -0.006(3) 0.006(3) -0.008(3)
C25 0.022(3) 0.025(3) 0.030(3) -0.006(2) -0.001(2) 0.000(2)
C26 0.019(3) 0.027(3) 0.019(3) -0.006(2) 0.000(2) -0.003(2)
C27 0.025(3) 0.035(3) 0.034(4) -0.012(3) -0.001(3) -0.005(2)
C28 0.028(3) 0.058(4) 0.027(3) -0.019(3) -0.002(3) -0.014(3)
C29 0.029(3) 0.067(5) 0.016(3) 0.002(3) -0.002(3) -0.011(3)
C30 0.041(4) 0.044(4) 0.025(3) 0.006(3) -0.010(3) -0.005(3)
C31 0.025(3) 0.031(3) 0.028(3) -0.006(2) -0.004(2) -0.003(2)
C32 0.020(3) 0.021(3) 0.021(3) -0.006(2) 0.004(2) 0.000(2)
C33 0.026(3) 0.022(3) 0.025(3) -0.007(2) 0.005(2) -0.002(2)
C34 0.037(4) 0.027(3) 0.027(3) -0.003(2) 0.001(3) -0.001(3)
C35 0.037(4) 0.040(3) 0.027(3) -0.010(3) 0.010(3) -0.014(3)
C36 0.019(3) 0.046(4) 0.037(4) -0.007(3) 0.012(3) -0.007(3)
C37 0.025(3) 0.029(3) 0.028(3) -0.001(2) 0.001(2) -0.001(2)
C38 0.021(3) 0.027(3) 0.023(3) -0.006(2) 0.002(2) 0.004(2)
C39 0.026(3) 0.025(3) 0.023(3) -0.005(2) -0.002(2) -0.002(2)
C40 0.029(3) 0.046(4) 0.026(3) -0.016(3) -0.001(3) 0.000(3)
C41 0.031(3) 0.040(3) 0.018(3) -0.004(3) 0.006(3) 0.004(3)
C42 0.032(3) 0.025(3) 0.024(3) 0.004(2) 0.005(3) 0.008(2)
C43 0.021(3) 0.027(3) 0.025(3) -0.006(2) 0.004(2) -0.001(2)

loop_
_atom_type_symbol
_atom_type_description
_atom_type_scat_dispersion_real
_atom_type_scat_dispersion_imag
_atom_type_scat_source
C C 0.0033 0.0016 'International Tables Vol C Tables 4.2.6.8 and 6.1.1.4'
H H 0.0000 0.0000 'International Tables Vol C Tables 4.2.6.8 and 6.1.1.4'
N N 0.0061 0.0033 'International Tables Vol C Tables 4.2.6.8 and 6.1.1.4'
P P 0.1023 0.0942 'International Tables Vol C Tables 4.2.6.8 and 6.1.1.4'
Pt Pt -1.7033 8.3905 'International Tables Vol C Tables 4.2.6.8 and 6.1.1.4'

loop_
_geom_angle_atom_site_label_1
_geom_angle_atom_site_label_2
_geom_angle_atom_site_label_3
_geom_angle
_geom_angle_site_symmetry_1
_geom_angle_site_symmetry_3
_geom_angle_publ_flag
C1 Pt C2 37.1(2) . . ?
C1 Pt P2 154.68(16) . . ?
C2 Pt P2 117.84(16) . . ?
C1 Pt P1 118.49(16) . . ?
C2 Pt P1 155.53(16) . . ?
P2 Pt P1 86.64(5) . . ?
C26 P1 C20 102.8(2) . . ?
C26 P1 C14 104.2(2) . . ?
C20 P1 C14 103.2(2) . . ?
C26 P1 Pt 114.39(17) . . ?
C20 P1 Pt 121.72(17) . . ?
C14 P1 Pt 108.70(18) . . ?
C32 P2 C38 102.5(3) . . ?
C32 P2 C19 103.6(2) . . ?
C38 P2 C19 103.6(2) . . ?
C32 P2 Pt 120.90(16) . . ?
C38 P2 Pt 115.27(17) . . ?
C19 P2 Pt 109.06(17) . . ?
C7 N1 C3 118.2(6) . . ?
C2 C1 C9 143.3(5) . . ?
C2 C1 Pt 72.0(3) . . ?
C9 C1 Pt 144.7(4) . . ?
C1 C2 C3 144.3(5) . . ?
C1 C2 Pt 71.0(3) . . ?
C3 C2 Pt 144.6(4) . . ?
N1 C3 C4 119.5(5) . . ?
N1 C3 C2 119.0(5) . . ?
C4 C3 C2 121.5(5) . . ?
C5 C4 C3 120.9(6) . . ?
C5 C4 H4A 119.6 . . ?
C3 C4 H4A 119.6 . . ?
C6 C5 C4 119.5(7) . . ?
C6 C5 H5A 120.2 . . ?
C4 C5 H5A 120.2 . . ?
C5 C6 C7 119.1(6) . . ?
C5 C6 H6A 120.5 . . ?
C7 C6 H6A 120.5 . . ?
C6 C7 N1 122.8(6) . . ?
C6 C7 H7A 118.6 . . ?
N1 C7 H7A 118.6 . . ?
C13 C8 C9 120.3(6) . . ?
C13 C8 H8A 119.8 . . ?
C9 C8 H8A 119.8 . . ?
C10 C9 C8 119.2(5) . . ?
C10 C9 C1 120.2(5) . . ?
C8 C9 C1 120.6(5) . . ?
C11 C10 C9 119.1(6) . . ?
C11 C10 H10B 120.5 . . ?
C9 C10 H10B 120.5 . . ?
C10 C11 C12 123.0(6) . . ?
C10 C11 H11A 118.5 . . ?
C12 C11 H11A 118.5 . . ?
C11 C12 C13 118.0(6) . . ?
C11 C12 H12A 121.0 . . ?
C13 C12 H12A 121.0 . . ?
C8 C13 C12 120.3(7) . . ?
C8 C13 H13A 119.8 . . ?
C12 C13 H13A 119.8 . . ?
C19 C14 C15 119.3(5) . . ?
C19 C14 P1 117.4(4) . . ?
C15 C14 P1 123.3(4) . . ?
C16 C15 C14 119.8(6) . . ?
C16 C15 H15A 120.1 . . ?
C14 C15 H15A 120.1 . . ?
C17 C16 C15 120.8(5) . . ?
C17 C16 H16A 119.6 . . ?
C15 C16 H16A 119.6 . . ?
C16 C17 C18 120.4(5) . . ?
C16 C17 H17A 119.8 . . ?
C18 C17 H17A 119.8 . . ?
C17 C18 C19 119.9(6) . . ?
C17 C18 H18A 120.1 . . ?
C19 C18 H18A 120.1 . . ?
C14 C19 C18 119.7(5) . . ?
C14 C19 P2 117.6(4) . . ?
C18 C19 P2 122.6(4) . . ?
C21 C20 C25 118.5(5) . . ?
C21 C20 P1 120.7(4) . . ?
C25 C20 P1 120.5(4) . . ?
C22 C21 C20 121.1(6) . . ?
C22 C21 H21A 119.4 . . ?
C20 C21 H21A 119.4 . . ?
C21 C22 C23 119.9(6) . . ?
C21 C22 H22A 120.1 . . ?
C23 C22 H22A 120.1 . . ?
C24 C23 C22 119.3(6) . . ?
C24 C23 H23A 120.4 . . ?
C22 C23 H23A 120.4 . . ?
C23 C24 C25 121.4(6) . . ?
C23 C24 H24A 119.3 . . ?
C25 C24 H24A 119.3 . . ?
C20 C25 C24 119.8(5) . . ?
C20 C25 H25A 120.1 . . ?
C24 C25 H25A 120.1 . . ?
C31 C26 C27 118.2(5) . . ?
C31 C26 P1 118.3(4) . . ?
C27 C26 P1 123.5(4) . . ?
C26 C27 C28 120.2(5) . . ?
C26 C27 H27A 119.9 . . ?
C28 C27 H27A 119.9 . . ?
C29 C28 C27 120.3(6) . . ?
C29 C28 H28A 119.8 . . ?
C27 C28 H28A 119.8 . . ?
C30 C29 C28 119.7(6) . . ?
C30 C29 H29A 120.1 . . ?
C28 C29 H29A 120.1 . . ?
C29 C30 C31 120.2(6) . . ?
C29 C30 H30A 119.9 . . ?
C31 C30 H30A 119.9 . . ?
C30 C31 C26 121.3(6) . . ?
C30 C31 H31A 119.4 . . ?
C26 C31 H31A 119.4 . . ?
C33 C32 C37 117.9(5) . . ?
C33 C32 P2 118.5(4) . . ?
C37 C32 P2 123.4(4) . . ?
C34 C33 C32 121.0(5) . . ?
C34 C33 H33A 119.5 . . ?
C32 C33 H33A 119.5 . . ?
C35 C34 C33 120.3(5) . . ?
C35 C34 H34A 119.8 . . ?
C33 C34 H34A 119.8 . . ?
C34 C35 C36 119.9(5) . . ?
C34 C35 H35A 120.1 . . ?
C36 C35 H35A 120.1 . . ?
C37 C36 C35 120.0(5) . . ?
C37 C36 H36A 120.0 . . ?
C35 C36 H36A 120.0 . . ?
C36 C37 C32 120.9(5) . . ?
C36 C37 H37A 119.6 . . ?
C32 C37 H37A 119.6 . . ?
C39 C38 C43 119.4(5) . . ?
C39 C38 P2 117.7(4) . . ?
C43 C38 P2 122.7(4) . . ?
C38 C39 C40 119.9(5) . . ?
C38 C39 H39A 120.1 . . ?
C40 C39 H39A 120.1 . . ?
C41 C40 C39 120.3(6) . . ?
C41 C40 H40A 119.9 . . ?
C39 C40 H40A 119.9 . . ?
C42 C41 C40 120.0(6) . . ?
C42 C41 H41A 120.0 . . ?
C40 C41 H41A 120.0 . . ?
C41 C42 C43 120.3(5) . . ?
C41 C42 H42A 119.9 . . ?
C43 C42 H42A 119.9 . . ?
C38 C43 C42 120.0(5) . . ?
C38 C43 H43A 120.0 . . ?
C42 C43 H43A 120.0 . . ?

loop_
_geom_bond_atom_site_label_1
_geom_bond_atom_site_label_2
_geom_bond_distance
_geom_bond_site_symmetry_2
_geom_bond_publ_flag
Pt C1 2.030(5) . ?
Pt C2 2.042(5) . ?
Pt P2 2.2565(13) . ?
Pt P1 2.2650(13) . ?
P1 C26 1.830(5) . ?
P1 C20 1.836(5) . ?
P1 C14 1.837(5) . ?
P2 C32 1.823(5) . ?
P2 C38 1.829(6) . ?
P2 C19 1.834(5) . ?
N1 C7 1.376(9) . ?
N1 C3 1.383(7) . ?
C1 C2 1.294(8) . ?
C1 C9 1.456(7) . ?
C2 C3 1.441(7) . ?
C3 C4 1.392(8) . ?
C4 C5 1.383(8) . ?
C4 H4A 0.9500 . ?
C5 C6 1.368(10) . ?
C5 H5A 0.9500 . ?
C6 C7 1.373(11) . ?
C6 H6A 0.9500 . ?
C7 H7A 0.9500 . ?
C8 C13 1.366(8) . ?
C8 C9 1.390(8) . ?
C8 H8A 0.9500 . ?
C9 C10 1.365(7) . ?
C10 C11 1.355(8) . ?
C10 H10B 0.9500 . ?
C11 C12 1.361(10) . ?
C11 H11A 0.9500 . ?
C12 C13 1.371(10) . ?
C12 H12A 0.9500 . ?
C13 H13A 0.9500 . ?
C14 C19 1.398(8) . ?
C14 C15 1.400(7) . ?
C15 C16 1.388(8) . ?
C15 H15A 0.9500 . ?
C16 C17 1.370(9) . ?
C16 H16A 0.9500 . ?
C17 C18 1.381(8) . ?
C17 H17A 0.9500 . ?
C18 C19 1.408(7) . ?
C18 H18A 0.9500 . ?
C20 C21 1.387(8) . ?
C20 C25 1.390(7) . ?
C21 C22 1.384(9) . ?
C21 H21A 0.9500 . ?
C22 C23 1.392(9) . ?
C22 H22A 0.9500 . ?
C23 C24 1.359(8) . ?
C23 H23A 0.9500 . ?
C24 C25 1.395(8) . ?
C24 H24A 0.9500 . ?
C25 H25A 0.9500 . ?
C26 C31 1.388(7) . ?
C26 C27 1.393(8) . ?
C27 C28 1.397(9) . ?
C27 H27A 0.9500 . ?
C28 C29 1.380(9) . ?
C28 H28A 0.9500 . ?
C29 C30 1.371(9) . ?
C29 H29A 0.9500 . ?
C30 C31 1.385(8) . ?
C30 H30A 0.9500 . ?
C31 H31A 0.9500 . ?
C32 C33 1.394(7) . ?
C32 C37 1.400(7) . ?
C33 C34 1.385(8) . ?
C33 H33A 0.9500 . ?
C34 C35 1.367(8) . ?
C34 H34A 0.9500 . ?
C35 C36 1.394(9) . ?
C35 H35A 0.9500 . ?
C36 C37 1.378(8) . ?
C36 H36A 0.9500 . ?
C37 H37A 0.9500 . ?
C38 C39 1.385(8) . ?
C38 C43 1.394(7) . ?
C39 C40 1.399(8) . ?
C39 H39A 0.9500 . ?
C40 C41 1.381(8) . ?
C40 H40A 0.9500 . ?
C41 C42 1.374(9) . ?
C41 H41A 0.9500 . ?
C42 C43 1.395(8) . ?
C42 H42A 0.9500 . ?
C43 H43A 0.9500 . ?
